data_7122385
loop_
_publ_author_name
'Gupta, Vivek'
'Santra, Biswajit'
'Mandal, Debdeep'
'Das, Shubhajit'
'Narayanan, Ramakirushnan Suriya'
'Kalita, Pankaj'
'Rao, D. Krishna'
'Schulzke, Carola'
'Pati, Swapan K.'
'Chandrasekhar, Vadapalli'
'Jana, Anukul'

_publ_section_title
;
 Neutral and anionic phosphate-diesters as molecular templates for the
 encapsulation of a water dimer.
;
_journal_issue 84
_journal_name_full 'Chemical communications (Cambridge, England)'
_journal_page_first 11913
_journal_page_last 11916
_journal_paper_doi 10.1039/c8cc07138a
_journal_volume 54
_journal_year 2018
_chemical_formula_moiety 'C70 H62 O4 P, C6 H16 N, 2(C2 H3 N), 2(H2 O)'
_chemical_formula_sum 'C80 H88 N3 O6 P'
_chemical_formula_weight 1218.50
_space_group_crystal_system monoclinic
_space_group_IT_number 14
_space_group_name_Hall '-P 2ybc'
_space_group_name_H-M_alt 'P 1 21/c 1'
_symmetry_space_group_name_Hall '-P 2ybc'
_symmetry_space_group_name_H-M 'P 1 21/c 1'
_atom_sites_solution_hydrogens mixed
_audit_creation_method SHELXL-2016/6
_audit_update_record
;
2018-07-30 deposited with the CCDC.
2018-09-26 downloaded from the CCDC.
;
_cell_angle_alpha 90
_cell_angle_beta 96.392(2)
_cell_angle_gamma 90
_cell_formula_units_Z 4
_cell_length_a 16.4577(4)
_cell_length_b 14.9850(4)
_cell_length_c 27.7532(8)
_cell_measurement_reflns_used 28166
_cell_measurement_temperature 120(2)
_cell_measurement_theta_max 28.7350
_cell_measurement_theta_min 2.7230
_cell_volume 6801.9(3)
_computing_cell_refinement 'CrysAlisPro 1.171.39.29d (Rigaku OD, 2017)'
_computing_data_collection 'CrysAlisPro 1.171.39.29d (Rigaku OD, 2017)'
_computing_data_reduction 'CrysAlisPro 1.171.39.29d (Rigaku OD, 2017)'
_computing_molecular_graphics 'Olex2 (Dolomanov et al., 2009)'
_computing_publication_material 'Olex2 (Dolomanov et al., 2009)'
_computing_structure_refinement 'ShelXL (Sheldrick, 2015)'
_computing_structure_solution 'XT (Sheldrick, 2015)'
_diffrn_ambient_temperature 120(2)
_diffrn_measured_fraction_theta_full 0.998
_diffrn_measured_fraction_theta_max 0.895
_diffrn_measurement_device_type 'XtaLAB AFC12 (RINC): Kappa single'
_diffrn_measurement_method '\w scans'
_diffrn_radiation_type MoK\a
_diffrn_radiation_wavelength 0.71073
_diffrn_reflns_av_R_equivalents 0.0388
_diffrn_reflns_av_unetI/netI 0.0339
_diffrn_reflns_Laue_measured_fraction_full 0.998
_diffrn_reflns_Laue_measured_fraction_max 0.895
_diffrn_reflns_limit_h_max 16
_diffrn_reflns_limit_h_min -22
_diffrn_reflns_limit_k_max 19
_diffrn_reflns_limit_k_min -18
_diffrn_reflns_limit_l_max 37
_diffrn_reflns_limit_l_min -36
_diffrn_reflns_number 84684
_diffrn_reflns_point_group_measured_fraction_full 0.998
_diffrn_reflns_point_group_measured_fraction_max 0.895
_diffrn_reflns_theta_full 25.242
_diffrn_reflns_theta_max 28.835
_diffrn_reflns_theta_min 2.447
_diffrn_source 'fine-focus sealed X-ray tube'
_exptl_absorpt_coefficient_mu 0.096
_exptl_absorpt_correction_T_max 1.00000
_exptl_absorpt_correction_T_min 0.57859
_exptl_absorpt_correction_type multi-scan
_exptl_absorpt_process_details
;
CrysAlisPro 1.171.39.29d (Rigaku Oxford Diffraction, 2017)
Empirical absorption correction using spherical harmonics,
 implemented in SCALE3 ABSPACK scaling algorithm.
;
_exptl_crystal_colour colourless
_exptl_crystal_density_diffrn 1.190
_exptl_crystal_description block
_exptl_crystal_F_000 2608
_exptl_crystal_size_max 0.466
_exptl_crystal_size_mid 0.238
_exptl_crystal_size_min 0.224
_refine_diff_density_max 0.770
_refine_diff_density_min -0.561
_refine_diff_density_rms 0.055
_refine_ls_extinction_method none
_refine_ls_goodness_of_fit_ref 1.015
_refine_ls_hydrogen_treatment mixed
_refine_ls_matrix_type full
_refine_ls_number_parameters 884
_refine_ls_number_reflns 15942
_refine_ls_number_restraints 224
_refine_ls_restrained_S_all 1.019
_refine_ls_R_factor_all 0.0766
_refine_ls_R_factor_gt 0.0580
_refine_ls_shift/su_max 0.001
_refine_ls_shift/su_mean 0.000
_refine_ls_structure_factor_coef Fsqd
_refine_ls_weighting_details 'w=1/[\s^2^(Fo^2^)+(0.0833P)^2^+4.2056P] where P=(Fo^2^+2Fc^2^)/3'
_refine_ls_weighting_scheme calc
_refine_ls_wR_factor_gt 0.1527
_refine_ls_wR_factor_ref 0.1640
_reflns_Friedel_coverage 0.000
_reflns_number_gt 12391
_reflns_number_total 15942
_reflns_threshold_expression 'I > 2\s(I)'
_cod_data_source_file c8cc07138a2.cif
_cod_data_source_block aj0386
_cod_depositor_comments 'Adding full bibliography for 7122383--7122386.cif.'
_cod_database_code 7122385
_shelx_shelxl_version_number 2016/6
_shelx_space_group_comment
;
The symmetry employed for this shelxl refinement is uniquely defined
by the following loop, which should always be used as a source of
symmetry information in preference to the above space-group names.
They are only intended as comments.
;
_shelx_estimated_absorpt_t_min 0.956
_shelx_estimated_absorpt_t_max 0.979

loop_
_space_group_symop_operation_xyz
'x, y, z'
'-x, y+1/2, -z+1/2'
'-x, -y, -z'
'x, -y-1/2, z-1/2'

loop_
_atom_site_label
_atom_site_type_symbol
_atom_site_fract_x
_atom_site_fract_y
_atom_site_fract_z
_atom_site_U_iso_or_equiv
_atom_site_adp_type
_atom_site_occupancy
_atom_site_site_symmetry_order
_atom_site_calc_flag
_atom_site_refinement_flags_posn
_atom_site_refinement_flags_adp
_atom_site_refinement_flags_occupancy
_atom_site_disorder_assembly
_atom_site_disorder_group
P1 P 0.69100(2) 0.30588(3) 0.58590(2) 0.02060(11) Uani 1 1 d . . . . .
O1 O 0.78933(7) 0.30533(8) 0.58653(4) 0.0207(2) Uani 1 1 d . . . . .
O2 O 0.68410(7) 0.29041(7) 0.64232(4) 0.0213(2) Uani 1 1 d . . . . .
O3 O 0.65819(7) 0.39871(8) 0.57736(4) 0.0267(3) Uani 1 1 d . . . . .
O4 O 0.65427(7) 0.23332(8) 0.55460(4) 0.0268(3) Uani 1 1 d . . . . .
C1 C 0.82733(9) 0.29735(11) 0.54381(5) 0.0192(3) Uani 1 1 d . . . . .
C2 C 0.84619(10) 0.21242(11) 0.52726(6) 0.0212(3) Uani 1 1 d . . . . .
C3 C 0.88661(10) 0.20783(11) 0.48571(6) 0.0227(3) Uani 1 1 d . . . . .
H3 H 0.898901 0.150851 0.473377 0.027 Uiso 1 1 calc R U . . .
C4 C 0.90943(10) 0.28337(11) 0.46183(6) 0.0236(3) Uani 1 1 d . . . . .
C5 C 0.89012(10) 0.36649(11) 0.47986(6) 0.0223(3) Uani 1 1 d . . . . .
H5 H 0.905440 0.418652 0.463643 0.027 Uiso 1 1 calc R U . . .
C6 C 0.84905(9) 0.37585(11) 0.52094(6) 0.0204(3) Uani 1 1 d . . . . .
C7 C 0.82715(10) 0.46793(11) 0.53988(6) 0.0234(3) Uani 1 1 d . . . . .
H7 H 0.769683 0.463377 0.548138 0.028 Uiso 1 1 calc R U . . .
C8 C 0.95014(12) 0.27540(13) 0.41568(7) 0.0312(4) Uani 1 1 d . . . . .
H8 H 0.966398 0.336555 0.405971 0.037 Uiso 1 1 calc R U . . .
C9 C 0.82603(10) 0.12669(11) 0.55291(6) 0.0228(3) Uani 1 1 d . . . . .
H9 H 0.780359 0.140805 0.572604 0.027 Uiso 1 1 calc R U . . .
C10 C 0.87944(11) 0.49643(11) 0.58653(6) 0.0252(4) Uani 1 1 d . . . . .
C11 C 0.94796(12) 0.45054(13) 0.60657(7) 0.0329(4) Uani 1 1 d . . . . .
H11 H 0.963820 0.397365 0.591486 0.039 Uiso 1 1 calc R U . . .
C12 C 0.99406(13) 0.48096(15) 0.64845(8) 0.0403(5) Uani 1 1 d . . . . .
H12 H 1.040954 0.448592 0.661665 0.048 Uiso 1 1 calc R U . . .
C13 C 0.97178(14) 0.55799(15) 0.67079(7) 0.0412(5) Uani 1 1 d . . . . .
H13 H 1.003489 0.579137 0.699198 0.049 Uiso 1 1 calc R U . . .
C14 C 0.90319(15) 0.60411(14) 0.65163(7) 0.0407(5) Uani 1 1 d . . . . .
H14 H 0.887347 0.656935 0.667045 0.049 Uiso 1 1 calc R U . . .
C15 C 0.85720(13) 0.57367(13) 0.60990(7) 0.0334(4) Uani 1 1 d . . . . .
H15 H 0.809938 0.605854 0.597087 0.040 Uiso 1 1 calc R U . . .
C16 C 0.82710(11) 0.54080(12) 0.50160(7) 0.0274(4) Uani 1 1 d D U . . .
C17 C 0.7622(4) 0.5495(5) 0.4641(3) 0.0400(12) Uani 0.498(9) 1 d D U P A 1
H17 H 0.716095 0.511243 0.463626 0.048 Uiso 0.498(9) 1 calc R U P A 1
C18 C 0.7645(3) 0.6132(4) 0.4278(2) 0.0461(13) Uani 0.498(9) 1 d D U P A 1
H18 H 0.718414 0.620977 0.404362 0.055 Uiso 0.498(9) 1 calc R U P A 1
C19 C 0.8337(4) 0.6655(5) 0.4255(3) 0.0419(14) Uani 0.498(9) 1 d D U P A 1
H19 H 0.836105 0.707795 0.400175 0.050 Uiso 0.498(9) 1 calc R U P A 1
C17' C 0.7522(4) 0.5731(4) 0.4804(3) 0.0397(12) Uani 0.502(9) 1 d D U P A 2
H17' H 0.702835 0.546752 0.488275 0.048 Uiso 0.502(9) 1 calc R U P A 2
C18' C 0.7494(4) 0.6437(4) 0.4480(3) 0.0490(13) Uani 0.502(9) 1 d D U P A 2
H18' H 0.698037 0.665099 0.433481 0.059 Uiso 0.502(9) 1 calc R U P A 2
C19' C 0.8201(5) 0.6830(5) 0.4366(3) 0.0442(15) Uani 0.502(9) 1 d D U P A 2
H19' H 0.817608 0.729241 0.413077 0.053 Uiso 0.502(9) 1 calc R U P A 2
C20 C 0.89665(13) 0.65493(13) 0.45972(7) 0.0363(4) Uani 1 1 d D U . . .
H20 H 0.942436 0.693628 0.460082 0.044 Uiso 1 1 calc R U . A 1
C21 C 0.89696(12) 0.58904(12) 0.49470(7) 0.0308(4) Uani 1 1 d . . . . .
H21 H 0.946414 0.576431 0.514577 0.037 Uiso 1 1 calc R U . . .
C22 C 0.88888(16) 0.23781(17) 0.37506(7) 0.0480(6) Uani 1 1 d . . . . .
H22A H 0.876383 0.175643 0.382344 0.072 Uiso 1 1 calc R U . . .
H22B H 0.912586 0.240567 0.344225 0.072 Uiso 1 1 calc R U . . .
H22C H 0.838519 0.273210 0.372639 0.072 Uiso 1 1 calc R U . . .
C23 C 1.02668(13) 0.21711(14) 0.42184(8) 0.0392(5) Uani 1 1 d . . . . .
H23A H 1.065101 0.240669 0.448299 0.059 Uiso 1 1 calc R U . . .
H23B H 1.052522 0.217351 0.391687 0.059 Uiso 1 1 calc R U . . .
H23C H 1.011540 0.155892 0.429485 0.059 Uiso 1 1 calc R U . . .
C24 C 0.79481(11) 0.05361(12) 0.51649(6) 0.0251(3) Uani 1 1 d . . . . .
C25 C 0.71954(12) 0.06506(13) 0.48880(7) 0.0328(4) Uani 1 1 d . . . . .
H25 H 0.688891 0.117838 0.492569 0.039 Uiso 1 1 calc R U . . .
C26 C 0.68875(12) 0.00077(15) 0.45591(8) 0.0404(5) Uani 1 1 d . . . . .
H26 H 0.637732 0.010103 0.436966 0.048 Uiso 1 1 calc R U . . .
C27 C 0.73215(14) -0.07721(15) 0.45052(8) 0.0433(5) Uani 1 1 d . . . . .
H27 H 0.710935 -0.121703 0.428186 0.052 Uiso 1 1 calc R U . . .
C28 C 0.80661(14) -0.08951(15) 0.47800(9) 0.0467(5) Uani 1 1 d . . . . .
H28 H 0.836633 -0.142849 0.474573 0.056 Uiso 1 1 calc R U . . .
C29 C 0.83785(13) -0.02456(13) 0.51054(8) 0.0371(4) Uani 1 1 d . . . . .
H29 H 0.889349 -0.033687 0.528981 0.045 Uiso 1 1 calc R U . . .
C30 C 0.89780(11) 0.09321(11) 0.58817(6) 0.0265(4) Uani 1 1 d . . . . .
C31 C 0.97827(12) 0.09210(13) 0.57715(7) 0.0311(4) Uani 1 1 d . . . . .
H31 H 0.991082 0.117432 0.547535 0.037 Uiso 1 1 calc R U . . .
C32 C 1.04015(13) 0.05438(14) 0.60892(8) 0.0391(5) Uani 1 1 d . . . . .
H32 H 1.094598 0.053024 0.600615 0.047 Uiso 1 1 calc R U . . .
C33 C 1.02273(15) 0.01911(15) 0.65224(8) 0.0454(5) Uani 1 1 d . . . . .
H33 H 1.065047 -0.006588 0.673933 0.055 Uiso 1 1 calc R U . . .
C34 C 0.94364(16) 0.02110(15) 0.66417(8) 0.0461(5) Uani 1 1 d . . . . .
H34 H 0.931668 -0.002454 0.694369 0.055 Uiso 1 1 calc R U . . .
C35 C 0.88126(14) 0.05748(13) 0.63215(7) 0.0358(4) Uani 1 1 d . . . . .
H35 H 0.826828 0.057848 0.640495 0.043 Uiso 1 1 calc R U . . .
C36 C 0.71230(10) 0.21618(11) 0.67021(6) 0.0215(3) Uani 1 1 d . . . . .
C37 C 0.66255(10) 0.14113(11) 0.67143(6) 0.0240(3) Uani 1 1 d . . . . .
C38 C 0.68957(10) 0.07261(12) 0.70368(6) 0.0266(4) Uani 1 1 d . . . . .
H38 H 0.657235 0.020243 0.704547 0.032 Uiso 1 1 calc R U . . .
C39 C 0.76206(11) 0.07862(12) 0.73444(6) 0.0260(4) Uani 1 1 d . . . . .
C40 C 0.80942(10) 0.15531(12) 0.73188(6) 0.0248(3) Uani 1 1 d . . . . .
H40 H 0.859679 0.159859 0.752176 0.030 Uiso 1 1 calc R U . . .
C41 C 0.78552(10) 0.22521(11) 0.70063(6) 0.0226(3) Uani 1 1 d . . . . .
C42 C 0.57722(10) 0.13833(12) 0.64359(6) 0.0255(4) Uani 1 1 d . . . . .
H42 H 0.577940 0.180048 0.615519 0.031 Uiso 1 1 calc R U . . .
C43 C 0.78857(11) 0.00824(12) 0.77289(7) 0.0303(4) Uani 1 1 d . . . . .
H43 H 0.845863 -0.009420 0.768462 0.036 Uiso 1 1 calc R U . . .
C44 C 0.83197(10) 0.31345(11) 0.70393(6) 0.0234(3) Uani 1 1 d . . . . .
H44 H 0.822769 0.341742 0.671142 0.028 Uiso 1 1 calc R U . . .
C45 C 0.55554(10) 0.04612(12) 0.62235(7) 0.0278(4) Uani 1 1 d . . . . .
C46 C 0.57251(13) 0.02614(14) 0.57583(8) 0.0375(4) Uani 1 1 d . . . . .
H46 H 0.597631 0.069731 0.557517 0.045 Uiso 1 1 calc R U . . .
C47 C 0.55318(15) -0.05694(16) 0.55568(9) 0.0489(6) Uani 1 1 d . . . . .
H47 H 0.564406 -0.069478 0.523525 0.059 Uiso 1 1 calc R U . . .
C48 C 0.51772(14) -0.12158(15) 0.58202(9) 0.0470(5) Uani 1 1 d . . . . .
H48 H 0.505582 -0.178822 0.568359 0.056 Uiso 1 1 calc R U . . .
C49 C 0.50009(14) -0.10231(15) 0.62829(9) 0.0450(5) Uani 1 1 d . . . . .
H49 H 0.475598 -0.146301 0.646655 0.054 Uiso 1 1 calc R U . . .
C50 C 0.51815(13) -0.01864(14) 0.64803(8) 0.0385(5) Uani 1 1 d . . . . .
H50 H 0.504684 -0.005435 0.679669 0.046 Uiso 1 1 calc R U . . .
C51 C 0.51179(11) 0.17302(12) 0.67400(7) 0.0278(4) Uani 1 1 d . . . . .
C52 C 0.43174(12) 0.18134(16) 0.65192(8) 0.0428(5) Uani 1 1 d . . . . .
H52 H 0.419629 0.166049 0.618675 0.051 Uiso 1 1 calc R U . . .
C53 C 0.36963(13) 0.21147(16) 0.67756(9) 0.0482(6) Uani 1 1 d . . . . .
H53 H 0.315464 0.216342 0.661913 0.058 Uiso 1 1 calc R U . . .
C54 C 0.38626(13) 0.23444(14) 0.72580(9) 0.0422(5) Uani 1 1 d . . . . .
H54 H 0.343682 0.254327 0.743652 0.051 Uiso 1 1 calc R U . . .
C55 C 0.46497(14) 0.22820(15) 0.74765(8) 0.0411(5) Uani 1 1 d . . . . .
H55 H 0.476886 0.244993 0.780689 0.049 Uiso 1 1 calc R U . . .
C56 C 0.52786(12) 0.19757(13) 0.72210(7) 0.0338(4) Uani 1 1 d . . . . .
H56 H 0.582004 0.193573 0.737877 0.041 Uiso 1 1 calc R U . . .
C57 C 0.73735(14) -0.07553(14) 0.76867(9) 0.0463(5) Uani 1 1 d . . . . .
H57A H 0.680999 -0.061006 0.774038 0.069 Uiso 1 1 calc R U . . .
H57B H 0.759827 -0.118898 0.793024 0.069 Uiso 1 1 calc R U . . .
H57C H 0.737965 -0.101073 0.736206 0.069 Uiso 1 1 calc R U . . .
C58 C 0.79022(19) 0.04781(17) 0.82321(8) 0.0559(6) Uani 1 1 d . . . . .
H58A H 0.826533 0.099826 0.826036 0.084 Uiso 1 1 calc R U . . .
H58B H 0.810317 0.003041 0.847388 0.084 Uiso 1 1 calc R U . . .
H58C H 0.734872 0.066176 0.828762 0.084 Uiso 1 1 calc R U . . .
C59 C 0.79657(11) 0.37691(12) 0.73916(6) 0.0268(4) Uani 1 1 d . . . . .
C60 C 0.75671(12) 0.34817(13) 0.77779(7) 0.0335(4) Uani 1 1 d . . . . .
H60 H 0.749502 0.286089 0.782796 0.040 Uiso 1 1 calc R U . . .
C61 C 0.72722(15) 0.40915(16) 0.80924(8) 0.0472(5) Uani 1 1 d . . . . .
H61 H 0.699972 0.388380 0.835511 0.057 Uiso 1 1 calc R U . . .
C62 C 0.73704(17) 0.49922(17) 0.80277(10) 0.0570(7) Uani 1 1 d . . . . .
H62 H 0.716986 0.540589 0.824534 0.068 Uiso 1 1 calc R U . . .
C63 C 0.77629(17) 0.52918(16) 0.76436(11) 0.0575(7) Uani 1 1 d . . . . .
H63 H 0.783205 0.591359 0.759536 0.069 Uiso 1 1 calc R U . . .
C64 C 0.80554(14) 0.46840(14) 0.73292(9) 0.0416(5) Uani 1 1 d . . . . .
H64 H 0.832281 0.489573 0.706529 0.050 Uiso 1 1 calc R U . . .
C65 C 0.92422(11) 0.29944(11) 0.71511(6) 0.0249(3) Uani 1 1 d . . . . .
C66 C 0.96824(11) 0.32548(13) 0.75845(6) 0.0288(4) Uani 1 1 d . . . . .
H66 H 0.940882 0.354705 0.782386 0.035 Uiso 1 1 calc R U . . .
C67 C 1.05196(12) 0.30934(14) 0.76729(7) 0.0363(4) Uani 1 1 d . . . . .
H67 H 1.080926 0.327078 0.797286 0.044 Uiso 1 1 calc R U . . .
C68 C 1.09304(12) 0.26791(14) 0.73295(9) 0.0395(5) Uani 1 1 d . . . . .
H68 H 1.150031 0.256492 0.739130 0.047 Uiso 1 1 calc R U . . .
C69 C 1.05032(13) 0.24324(15) 0.68948(9) 0.0446(5) Uani 1 1 d . . . . .
H69 H 1.078239 0.215241 0.665391 0.054 Uiso 1 1 calc R U . . .
C70 C 0.96684(12) 0.25890(14) 0.68054(7) 0.0366(4) Uani 1 1 d . . . . .
H70 H 0.938412 0.241631 0.650307 0.044 Uiso 1 1 calc R U . . .
N1 N 0.57418(12) 0.48943(14) 0.64174(7) 0.0453(4) Uani 1 1 d D . . . .
C71 C 0.58643(15) 0.44116(17) 0.68881(8) 0.0476(6) Uani 1 1 d . . . . .
H71A H 0.645508 0.441542 0.700488 0.057 Uiso 1 1 calc R U . . .
H71B H 0.569851 0.378179 0.683176 0.057 Uiso 1 1 calc R U . . .
C72 C 0.5403(2) 0.4786(2) 0.72815(10) 0.0684(8) Uani 1 1 d . . . . .
H72A H 0.556138 0.540942 0.734231 0.103 Uiso 1 1 calc R U . . .
H72B H 0.553202 0.443793 0.757923 0.103 Uiso 1 1 calc R U . . .
H72C H 0.481396 0.475326 0.717906 0.103 Uiso 1 1 calc R U . . .
C73 C 0.4885(5) 0.5080(7) 0.6239(3) 0.058(2) Uani 0.602(18) 1 d D U P B 1
H73A H 0.485302 0.537419 0.591747 0.070 Uiso 0.602(18) 1 calc R U P B 1
H73B H 0.464286 0.548649 0.646526 0.070 Uiso 0.602(18) 1 calc R U P B 1
C74 C 0.4416(5) 0.4208(8) 0.6198(2) 0.086(3) Uani 0.602(18) 1 d . U P B 1
H74A H 0.462087 0.383429 0.594755 0.129 Uiso 0.602(18) 1 calc R U P B 1
H74B H 0.383340 0.432957 0.610917 0.129 Uiso 0.602(18) 1 calc R U P B 1
H74C H 0.449071 0.389507 0.650952 0.129 Uiso 0.602(18) 1 calc R U P B 1
C73' C 0.4888(7) 0.4781(11) 0.6145(7) 0.083(4) Uani 0.398(18) 1 d D U P B 2
H73C H 0.486588 0.510040 0.583129 0.100 Uiso 0.398(18) 1 calc R U P B 2
H73D H 0.448364 0.506142 0.633578 0.100 Uiso 0.398(18) 1 calc R U P B 2
C74' C 0.4639(6) 0.3782(8) 0.6044(9) 0.129(6) Uani 0.398(18) 1 d . U P B 2
H74D H 0.478855 0.360386 0.572612 0.193 Uiso 0.398(18) 1 calc R U P B 2
H74E H 0.404683 0.371763 0.604819 0.193 Uiso 0.398(18) 1 calc R U P B 2
H74F H 0.492449 0.340178 0.629561 0.193 Uiso 0.398(18) 1 calc R U P B 2
C75 C 0.6147(2) 0.58058(19) 0.64404(11) 0.0724(8) Uani 1 1 d . . . . .
H75A H 0.585383 0.620394 0.664716 0.087 Uiso 1 1 calc R U . . .
H75B H 0.671699 0.574500 0.659399 0.087 Uiso 1 1 calc R U . . .
C76 C 0.6155(2) 0.6223(2) 0.59550(12) 0.0742(9) Uani 1 1 d . . . . .
H76A H 0.639854 0.580783 0.573894 0.111 Uiso 1 1 calc R U . . .
H76B H 0.647729 0.677347 0.598602 0.111 Uiso 1 1 calc R U . . .
H76C H 0.559331 0.636138 0.581991 0.111 Uiso 1 1 calc R U . . .
H1N H 0.5975(16) 0.4529(18) 0.6174(10) 0.054(7) Uiso 1 1 d . . . . .
N2 N 0.7406(2) 0.7562(2) 0.67440(11) 0.0861(8) Uani 1 1 d . . . . .
C77 C 0.74540(17) 0.8038(2) 0.64316(13) 0.0632(7) Uani 1 1 d . . . . .
C78 C 0.7505(2) 0.8613(3) 0.60261(19) 0.1218(18) Uani 1 1 d . . . . .
H78A H 0.736769 0.827712 0.572513 0.183 Uiso 1 1 calc R U . . .
H78B H 0.806298 0.884732 0.603528 0.183 Uiso 1 1 calc R U . . .
H78C H 0.712120 0.910970 0.603948 0.183 Uiso 1 1 calc R U . . .
N3 N 0.61210(18) 0.2984(2) 0.34890(9) 0.0823(8) Uani 1 1 d . . . . .
C79 C 0.64236(13) 0.30016(14) 0.38707(8) 0.0408(5) Uani 1 1 d . . . . .
C80 C 0.68144(19) 0.3022(3) 0.43543(10) 0.0718(9) Uani 1 1 d . . . . .
H80A H 0.715900 0.249146 0.441363 0.108 Uiso 1 1 calc R U . . .
H80B H 0.639950 0.303010 0.458163 0.108 Uiso 1 1 calc R U . . .
H80C H 0.715399 0.355915 0.440078 0.108 Uiso 1 1 calc R U . . .
O5 O 0.48985(18) 0.2517(2) 0.51863(14) 0.1276(12) Uani 1 1 d D . . . .
H5O H 0.508(3) 0.291(4) 0.4936(16) 0.191 Uiso 1 1 d D U . . .
H5P H 0.5405(18) 0.240(4) 0.5389(17) 0.191 Uiso 1 1 d D U . . .
O6 O 0.54917(19) 0.4263(2) 0.49549(9) 0.1084(10) Uani 1 1 d D . . . .
H6O H 0.585(2) 0.402(3) 0.5223(12) 0.163 Uiso 1 1 d D U . . .
H6P H 0.565(3) 0.4901(10) 0.4982(18) 0.163 Uiso 1 1 d D U . . .

loop_
_atom_site_aniso_label
_atom_site_aniso_U_11
_atom_site_aniso_U_22
_atom_site_aniso_U_33
_atom_site_aniso_U_23
_atom_site_aniso_U_13
_atom_site_aniso_U_12
P1 0.01934(19) 0.0227(2) 0.0201(2) 0.00257(16) 0.00332(15) 0.00128(16)
O1 0.0210(5) 0.0239(6) 0.0178(5) -0.0007(4) 0.0040(4) 0.0001(4)
O2 0.0230(5) 0.0208(6) 0.0209(5) 0.0022(4) 0.0063(4) 0.0006(4)
O3 0.0265(6) 0.0263(6) 0.0280(6) 0.0060(5) 0.0056(5) 0.0028(5)
O4 0.0251(6) 0.0306(7) 0.0245(6) -0.0017(5) 0.0022(5) -0.0021(5)
C1 0.0184(7) 0.0235(8) 0.0159(7) -0.0001(6) 0.0022(6) 0.0001(6)
C2 0.0226(8) 0.0211(8) 0.0196(7) 0.0008(6) 0.0016(6) 0.0000(6)
C3 0.0272(8) 0.0201(8) 0.0212(8) -0.0021(6) 0.0045(6) 0.0018(6)
C4 0.0260(8) 0.0247(9) 0.0206(8) 0.0001(6) 0.0048(6) 0.0009(7)
C5 0.0235(8) 0.0212(8) 0.0226(8) 0.0021(6) 0.0046(6) -0.0021(6)
C6 0.0192(7) 0.0202(8) 0.0216(8) -0.0015(6) 0.0013(6) -0.0007(6)
C7 0.0230(8) 0.0209(8) 0.0273(8) -0.0023(7) 0.0069(6) -0.0017(6)
C8 0.0437(10) 0.0263(9) 0.0265(9) 0.0013(7) 0.0164(8) 0.0021(8)
C9 0.0277(8) 0.0191(8) 0.0224(8) 0.0018(6) 0.0061(6) 0.0015(6)
C10 0.0309(9) 0.0225(8) 0.0237(8) -0.0011(7) 0.0097(7) -0.0068(7)
C11 0.0331(9) 0.0318(10) 0.0335(10) -0.0057(8) 0.0031(8) -0.0055(8)
C12 0.0405(11) 0.0427(12) 0.0363(10) -0.0019(9) -0.0024(9) -0.0107(9)
C13 0.0561(13) 0.0421(12) 0.0257(9) -0.0041(9) 0.0052(9) -0.0230(10)
C14 0.0655(14) 0.0313(10) 0.0286(10) -0.0096(8) 0.0191(9) -0.0148(10)
C15 0.0462(11) 0.0267(9) 0.0297(9) -0.0020(8) 0.0141(8) -0.0024(8)
C16 0.0310(9) 0.0195(8) 0.0314(9) -0.0004(7) 0.0021(7) 0.0017(7)
C17 0.036(2) 0.036(3) 0.047(3) 0.007(2) -0.001(2) -0.002(2)
C18 0.046(2) 0.046(3) 0.044(3) 0.011(2) -0.004(2) 0.0078(19)
C19 0.052(2) 0.033(3) 0.043(3) 0.013(2) 0.013(2) 0.010(2)
C17' 0.041(2) 0.027(2) 0.047(3) 0.002(2) -0.009(2) -0.0043(19)
C18' 0.056(2) 0.034(2) 0.052(3) 0.004(2) -0.018(2) 0.0024(19)
C19' 0.066(3) 0.025(3) 0.039(3) 0.005(2) -0.004(2) 0.001(2)
C20 0.0510(11) 0.0245(9) 0.0356(10) 0.0003(8) 0.0147(9) -0.0012(8)
C21 0.0328(9) 0.0273(9) 0.0335(9) 0.0033(8) 0.0090(8) 0.0010(7)
C22 0.0649(15) 0.0582(15) 0.0221(9) -0.0025(9) 0.0093(9) 0.0103(12)
C23 0.0459(11) 0.0350(11) 0.0407(11) -0.0009(9) 0.0227(9) 0.0048(9)
C24 0.0293(8) 0.0219(8) 0.0249(8) 0.0004(7) 0.0065(7) -0.0030(7)
C25 0.0314(9) 0.0330(10) 0.0340(10) -0.0041(8) 0.0039(8) 0.0034(8)
C26 0.0314(10) 0.0491(13) 0.0394(11) -0.0089(9) -0.0015(8) -0.0003(9)
C27 0.0433(11) 0.0393(12) 0.0463(12) -0.0159(10) 0.0009(9) -0.0076(9)
C28 0.0486(12) 0.0305(11) 0.0588(14) -0.0152(10) -0.0034(11) 0.0048(9)
C29 0.0362(10) 0.0277(10) 0.0454(11) -0.0066(8) -0.0046(9) 0.0029(8)
C30 0.0365(9) 0.0186(8) 0.0241(8) -0.0005(7) 0.0018(7) 0.0031(7)
C31 0.0358(10) 0.0286(10) 0.0279(9) 0.0009(7) 0.0000(7) 0.0025(8)
C32 0.0377(10) 0.0344(11) 0.0433(11) -0.0022(9) -0.0047(9) 0.0046(8)
C33 0.0590(14) 0.0338(11) 0.0396(11) 0.0017(9) -0.0119(10) 0.0139(10)
C34 0.0719(16) 0.0372(12) 0.0287(10) 0.0089(9) 0.0032(10) 0.0154(11)
C35 0.0504(12) 0.0280(10) 0.0300(9) 0.0049(8) 0.0090(8) 0.0096(9)
C36 0.0248(8) 0.0205(8) 0.0198(7) 0.0017(6) 0.0052(6) 0.0016(6)
C37 0.0240(8) 0.0242(9) 0.0241(8) 0.0006(7) 0.0044(6) -0.0018(6)
C38 0.0256(8) 0.0227(9) 0.0322(9) 0.0034(7) 0.0064(7) -0.0047(7)
C39 0.0277(8) 0.0231(9) 0.0276(9) 0.0041(7) 0.0053(7) 0.0011(7)
C40 0.0235(8) 0.0266(9) 0.0243(8) 0.0009(7) 0.0022(6) -0.0014(7)
C41 0.0246(8) 0.0225(8) 0.0215(8) 0.0005(6) 0.0060(6) -0.0019(6)
C42 0.0242(8) 0.0257(9) 0.0266(8) 0.0036(7) 0.0025(7) -0.0039(7)
C43 0.0311(9) 0.0270(9) 0.0332(9) 0.0088(8) 0.0050(7) 0.0016(7)
C44 0.0263(8) 0.0236(9) 0.0202(8) 0.0024(6) 0.0019(6) -0.0041(6)
C45 0.0244(8) 0.0267(9) 0.0316(9) 0.0014(7) 0.0003(7) -0.0023(7)
C46 0.0401(11) 0.0334(11) 0.0400(11) -0.0014(9) 0.0094(9) -0.0004(8)
C47 0.0564(14) 0.0412(13) 0.0498(13) -0.0135(10) 0.0088(11) 0.0013(10)
C48 0.0484(12) 0.0285(11) 0.0618(15) -0.0089(10) -0.0046(11) -0.0006(9)
C49 0.0471(12) 0.0316(11) 0.0541(13) 0.0066(10) -0.0048(10) -0.0116(9)
C50 0.0456(11) 0.0342(11) 0.0348(10) 0.0034(8) 0.0010(9) -0.0116(9)
C51 0.0262(8) 0.0236(9) 0.0339(9) 0.0024(7) 0.0049(7) -0.0045(7)
C52 0.0284(10) 0.0552(14) 0.0440(12) -0.0073(10) 0.0010(8) 0.0003(9)
C53 0.0274(10) 0.0525(14) 0.0646(15) -0.0052(12) 0.0050(10) 0.0030(9)
C54 0.0388(11) 0.0291(10) 0.0622(14) -0.0004(10) 0.0217(10) 0.0037(8)
C55 0.0471(12) 0.0385(12) 0.0398(11) -0.0029(9) 0.0134(9) 0.0037(9)
C56 0.0318(9) 0.0350(10) 0.0348(10) -0.0004(8) 0.0050(8) 0.0003(8)
C57 0.0491(12) 0.0309(11) 0.0569(14) 0.0162(10) -0.0035(10) -0.0030(9)
C58 0.0885(19) 0.0422(13) 0.0367(12) 0.0074(10) 0.0063(12) 0.0093(13)
C59 0.0275(8) 0.0257(9) 0.0267(8) 0.0008(7) 0.0002(7) 0.0004(7)
C60 0.0426(11) 0.0287(10) 0.0303(9) 0.0027(8) 0.0081(8) 0.0064(8)
C61 0.0568(14) 0.0478(13) 0.0393(11) -0.0020(10) 0.0156(10) 0.0134(11)
C62 0.0658(16) 0.0449(14) 0.0620(16) -0.0195(12) 0.0156(13) 0.0103(12)
C63 0.0649(16) 0.0265(11) 0.0829(19) -0.0115(12) 0.0159(14) -0.0015(11)
C64 0.0463(12) 0.0261(10) 0.0537(13) 0.0010(9) 0.0113(10) -0.0034(9)
C65 0.0277(8) 0.0225(8) 0.0251(8) 0.0014(7) 0.0055(7) -0.0054(7)
C66 0.0317(9) 0.0302(10) 0.0246(8) 0.0008(7) 0.0036(7) -0.0039(7)
C67 0.0342(10) 0.0363(11) 0.0365(10) 0.0043(8) -0.0039(8) -0.0061(8)
C68 0.0270(9) 0.0309(10) 0.0607(13) 0.0033(10) 0.0058(9) -0.0026(8)
C69 0.0372(11) 0.0393(12) 0.0608(14) -0.0173(11) 0.0207(10) -0.0067(9)
C70 0.0358(10) 0.0388(11) 0.0361(10) -0.0138(9) 0.0085(8) -0.0103(8)
N1 0.0448(10) 0.0480(11) 0.0449(10) 0.0040(9) 0.0133(8) 0.0159(9)
C71 0.0525(13) 0.0519(14) 0.0402(12) 0.0052(10) 0.0138(10) 0.0206(11)
C72 0.093(2) 0.0682(18) 0.0493(15) 0.0041(13) 0.0315(14) 0.0298(16)
C73 0.048(3) 0.083(5) 0.041(3) 0.006(3) -0.004(2) 0.025(3)
C74 0.055(4) 0.128(7) 0.073(4) -0.017(4) -0.002(3) -0.044(4)
C73' 0.038(4) 0.075(8) 0.143(10) 0.033(7) 0.033(6) 0.009(5)
C74' 0.040(4) 0.053(6) 0.300(17) 0.050(8) 0.047(8) 0.007(4)
C75 0.104(2) 0.0475(16) 0.0679(18) -0.0132(14) 0.0178(17) -0.0109(15)
C76 0.091(2) 0.0468(16) 0.084(2) 0.0088(15) 0.0048(17) -0.0087(15)
N2 0.094(2) 0.096(2) 0.0675(17) -0.0097(17) 0.0075(15) -0.0116(17)
C77 0.0505(15) 0.0581(17) 0.081(2) -0.0060(16) 0.0075(14) -0.0057(12)
C78 0.069(2) 0.123(4) 0.173(4) 0.075(3) 0.007(3) -0.008(2)
N3 0.0855(19) 0.099(2) 0.0566(15) 0.0067(14) -0.0185(13) -0.0298(16)
C79 0.0415(11) 0.0323(11) 0.0470(12) 0.0029(9) -0.0016(9) -0.0073(9)
C80 0.0589(17) 0.110(3) 0.0434(14) 0.0053(15) -0.0076(12) 0.0039(16)
O5 0.0867(19) 0.126(3) 0.157(3) -0.047(2) -0.043(2) 0.0047(18)
O6 0.128(2) 0.124(2) 0.0624(14) -0.0116(14) -0.0343(14) 0.0742(19)

loop_
_atom_type_symbol
_atom_type_description
_atom_type_scat_dispersion_real
_atom_type_scat_dispersion_imag
_atom_type_scat_source
C C 0.0033 0.0016 'International Tables Vol C Tables 4.2.6.8 and 6.1.1.4'
H H 0.0000 0.0000 'International Tables Vol C Tables 4.2.6.8 and 6.1.1.4'
N N 0.0061 0.0033 'International Tables Vol C Tables 4.2.6.8 and 6.1.1.4'
O O 0.0106 0.0060 'International Tables Vol C Tables 4.2.6.8 and 6.1.1.4'
P P 0.1023 0.0942 'International Tables Vol C Tables 4.2.6.8 and 6.1.1.4'

loop_
_geom_angle_atom_site_label_1
_geom_angle_atom_site_label_2
_geom_angle_atom_site_label_3
_geom_angle
O4 P1 O3 118.20(7)
O4 P1 O2 113.55(7)
O3 P1 O2 103.02(7)
O4 P1 O1 110.25(7)
O3 P1 O1 110.40(7)
O2 P1 O1 99.71(6)
C1 O1 P1 122.00(10)
C36 O2 P1 126.83(10)
C2 C1 C6 122.50(14)
C2 C1 O1 119.34(14)
C6 C1 O1 118.07(14)
C3 C2 C1 117.36(15)
C3 C2 C9 119.55(14)
C1 C2 C9 123.07(14)
C4 C3 C2 122.34(15)
C3 C4 C5 118.31(15)
C3 C4 C8 120.63(15)
C5 C4 C8 120.97(15)
C4 C5 C6 122.29(15)
C5 C6 C1 117.18(14)
C5 C6 C7 121.60(14)
C1 C6 C7 121.21(14)
C16 C7 C6 112.82(14)
C16 C7 C10 110.23(14)
C6 C7 C10 114.13(14)
C4 C8 C23 112.79(16)
C4 C8 C22 109.51(16)
C23 C8 C22 109.81(17)
C2 C9 C30 112.47(14)
C2 C9 C24 111.55(13)
C30 C9 C24 111.33(14)
C11 C10 C15 118.02(17)
C11 C10 C7 123.81(16)
C15 C10 C7 118.16(16)
C10 C11 C12 121.11(19)
C13 C12 C11 120.1(2)
C12 C13 C14 119.55(19)
C13 C14 C15 120.27(19)
C14 C15 C10 120.9(2)
C21 C16 C17' 117.9(3)
C21 C16 C17 114.8(3)
C21 C16 C7 122.20(16)
C17' C16 C7 118.4(3)
C17 C16 C7 121.5(3)
C18 C17 C16 121.2(5)
C19 C18 C17 120.6(5)
C20 C19 C18 118.4(6)
C18' C17' C16 120.2(5)
C19' C18' C17' 120.6(5)
C18' C19' C20 120.3(6)
C19 C20 C21 121.7(4)
C21 C20 C19' 117.7(4)
C20 C21 C16 121.96(19)
C29 C24 C25 118.18(17)
C29 C24 C9 122.76(16)
C25 C24 C9 119.06(16)
C26 C25 C24 121.04(18)
C25 C26 C27 120.17(19)
C28 C27 C26 119.27(19)
C27 C28 C29 120.5(2)
C28 C29 C24 120.84(19)
C35 C30 C31 118.26(17)
C35 C30 C9 118.40(17)
C31 C30 C9 123.23(16)
C32 C31 C30 120.85(18)
C33 C32 C31 120.2(2)
C32 C33 C34 119.8(2)
C33 C34 C35 120.3(2)
C30 C35 C34 120.7(2)
C37 C36 C41 122.16(15)
C37 C36 O2 119.58(14)
C41 C36 O2 117.75(14)
C36 C37 C38 117.47(15)
C36 C37 C42 121.32(15)
C38 C37 C42 120.78(15)
C39 C38 C37 122.29(16)
C38 C39 C40 117.91(16)
C38 C39 C43 122.86(16)
C40 C39 C43 119.09(16)
C41 C40 C39 122.17(16)
C40 C41 C36 117.97(15)
C40 C41 C44 120.76(15)
C36 C41 C44 120.83(15)
C37 C42 C45 112.47(14)
C37 C42 C51 112.06(14)
C45 C42 C51 111.78(14)
C57 C43 C58 110.47(18)
C57 C43 C39 113.95(16)
C58 C43 C39 110.36(16)
C41 C44 C59 110.76(14)
C41 C44 C65 111.88(14)
C59 C44 C65 113.37(14)
C46 C45 C50 118.37(18)
C46 C45 C42 119.51(16)
C50 C45 C42 122.12(17)
C45 C46 C47 120.6(2)
C48 C47 C46 120.5(2)
C49 C48 C47 119.4(2)
C48 C49 C50 120.0(2)
C49 C50 C45 121.1(2)
C56 C51 C52 118.06(18)
C56 C51 C42 123.52(16)
C52 C51 C42 118.41(17)
C53 C52 C51 121.2(2)
C54 C53 C52 120.1(2)
C55 C54 C53 119.19(19)
C54 C55 C56 121.0(2)
C51 C56 C55 120.36(19)
C60 C59 C64 117.91(18)
C60 C59 C44 123.33(16)
C64 C59 C44 118.75(17)
C59 C60 C61 120.69(19)
C62 C61 C60 120.7(2)
C61 C62 C63 119.5(2)
C62 C63 C64 119.9(2)
C63 C64 C59 121.4(2)
C66 C65 C70 117.77(17)
C66 C65 C44 123.17(15)
C70 C65 C44 119.06(16)
C65 C66 C67 120.92(18)
C68 C67 C66 120.57(19)
C67 C68 C69 119.03(19)
C68 C69 C70 120.63(19)
C69 C70 C65 121.05(19)
C73 N1 C71 114.9(4)
C73 N1 C75 104.1(5)
C71 N1 C75 112.6(2)
C71 N1 C73' 114.1(6)
C75 N1 C73' 119.8(6)
N1 C71 C72 115.20(19)
N1 C73 C74 108.8(6)
N1 C73' C74' 113.7(11)
C76 C75 N1 112.8(2)
N2 C77 C78 178.0(4)
N3 C79 C80 179.5(3)

loop_
_geom_bond_atom_site_label_1
_geom_bond_atom_site_label_2
_geom_bond_distance
P1 O4 1.4783(13)
P1 O3 1.5013(13)
P1 O2 1.5996(11)
P1 O1 1.6165(12)
O1 C1 1.4058(18)
O2 C36 1.4042(19)
C1 C2 1.400(2)
C1 C6 1.402(2)
C2 C3 1.396(2)
C2 C9 1.523(2)
C3 C4 1.385(2)
C4 C5 1.392(2)
C4 C8 1.515(2)
C5 C6 1.396(2)
C6 C7 1.534(2)
C7 C16 1.523(2)
C7 C10 1.533(2)
C8 C23 1.527(3)
C8 C22 1.533(3)
C9 C30 1.532(2)
C9 C24 1.539(2)
C10 C11 1.384(3)
C10 C15 1.395(3)
C11 C12 1.392(3)
C12 C13 1.379(3)
C13 C14 1.379(3)
C14 C15 1.388(3)
C16 C21 1.389(3)
C16 C17' 1.392(6)
C16 C17 1.413(6)
C17 C18 1.391(7)
C18 C19 1.389(9)
C19 C20 1.335(8)
C17' C18' 1.387(7)
C18' C19' 1.372(9)
C19' C20 1.412(8)
C20 C21 1.384(3)
C24 C29 1.388(3)
C24 C25 1.394(3)
C25 C26 1.384(3)
C26 C27 1.386(3)
C27 C28 1.382(3)
C28 C29 1.387(3)
C30 C35 1.387(3)
C30 C31 1.392(3)
C31 C32 1.391(3)
C32 C33 1.372(3)
C33 C34 1.379(3)
C34 C35 1.392(3)
C36 C37 1.394(2)
C36 C41 1.399(2)
C37 C38 1.401(2)
C37 C42 1.526(2)
C38 C39 1.390(2)
C39 C40 1.395(2)
C39 C43 1.529(2)
C40 C41 1.389(2)
C41 C44 1.525(2)
C42 C45 1.529(2)
C42 C51 1.531(2)
C43 C57 1.509(3)
C43 C58 1.515(3)
C44 C59 1.525(2)
C44 C65 1.530(2)
C45 C46 1.384(3)
C45 C50 1.388(3)
C46 C47 1.387(3)
C47 C48 1.381(3)
C48 C49 1.378(3)
C49 C50 1.387(3)
C51 C56 1.382(3)
C51 C52 1.395(3)
C52 C53 1.385(3)
C53 C54 1.380(3)
C54 C55 1.371(3)
C55 C56 1.396(3)
C59 C60 1.386(3)
C59 C64 1.392(3)
C60 C61 1.388(3)
C61 C62 1.373(4)
C62 C63 1.382(4)
C63 C64 1.384(3)
C65 C66 1.389(2)
C65 C70 1.390(3)
C66 C67 1.394(3)
C67 C68 1.377(3)
C68 C69 1.377(3)
C69 C70 1.389(3)
N1 C73 1.469(7)
N1 C71 1.487(3)
N1 C75 1.518(4)
N1 C73' 1.530(13)
C71 C72 1.506(3)
C73 C74 1.516(11)
C73' C74' 1.568(17)
C75 C76 1.486(4)
N2 C77 1.132(4)
C77 C78 1.427(5)
N3 C79 1.120(3)
C79 C80 1.423(3)

loop_
_geom_hbond_atom_site_label_D
_geom_hbond_atom_site_label_H
_geom_hbond_atom_site_label_A
_geom_hbond_distance_DH
_geom_hbond_distance_HA
_geom_hbond_distance_DA
_geom_hbond_angle_DHA
_geom_hbond_site_symmetry_A
C71 H71B O2 0.99 2.65 3.133(2) 110.1 .
C73 H73A O6 0.99 2.48 3.445(8) 163.3 3_666
C73 H73B N3 0.99 2.62 3.464(10) 142.8 3_666
C73' H73C O6 0.99 2.39 3.366(17) 167.1 3_666
C74' H74D O5 0.98 2.23 3.11(3) 148.3 .
C74' H74D O6 0.98 2.73 3.55(2) 141.2 .
N1 H1N O3 0.98(3) 1.77(3) 2.739(2) 168(2) .
O5 H5O O6 0.979(10) 2.14(5) 2.890(5) 132(5) .
O5 H5P O4 0.969(10) 1.88(2) 2.792(3) 156(5) .
O6 H6O O3 0.970(10) 1.837(19) 2.765(2) 159(4) .
